data_2104568
loop_
_publ_author_name
'Marsh, Richard E.'

_publ_section_title
;
 Space groups <i>P</i>1 and <i>Cc</i>: how are they doing?
;
_journal_coeditor_code BK5088
_journal_issue 6
_journal_name_full 'Acta Crystallographica Section B'
_journal_page_first 782
_journal_page_last 783
_journal_paper_doi 10.1107/S0108768109046448
_journal_volume 65
_journal_year 2009
_chemical_formula_moiety '2(C19 H14 Cl2 N2 O2), (C H2 Cl2)'
_chemical_formula_sum 'C39 H30 Cl6 N4 O4'
_chemical_formula_weight 831.37
_chemical_name_systematic
;
8-Chloro-1-(p-chlorophenyl)-3,3-dimethyl-delta-carbolin-2,4-dione 
dichloromethane solvate
;
_space_group_IT_number 2
_symmetry_cell_setting triclinic
_symmetry_space_group_name_Hall '-P 1'
_symmetry_space_group_name_H-M 'P -1'
_cell_angle_alpha 74.499(4)
_cell_angle_beta 73.807(5)
_cell_angle_gamma 64.670(5)
_cell_formula_units_Z 1
_cell_length_a 9.378(3)
_cell_length_b 9.474(3)
_cell_length_c 12.814(4)
_cell_measurement_temperature 294(2)
_cell_volume 973.7(5)
_diffrn_ambient_temperature 294(2)
_diffrn_radiation_type MoK\a
_diffrn_radiation_wavelength 0.71073
_exptl_crystal_density_diffrn 1.418
_exptl_crystal_F_000 426
_cod_data_source_file bk5088.cif
_cod_data_source_block HEZJIG
_cod_depositor_comments
;
The following automatic conversions were performed:
'_symmetry_cell_setting' value 'Triclinic' changed to 'triclinic'
according to '/home/saulius/struct/CIF-dictionaries/cif_core.dic'
dictionary named 'cif_core.dic' version 2.4.1 from 2010-06-29.

Automatic conversion script
Id: cif_fix_enum 1527 2010-12-29 10:47:43Z saulius 

The following automatic conversions were performed:

'_symmetry_cell_setting' value 'Triclinic' changed to 'triclinic'
according to /home/saulius/struct/CIF-dictionaries/cif_core.dic
dictionary named 'cif_core.dic' version 2.4.1 from 2010-06-29.

Automatic conversion script
Id: cif_fix_values 1715 2011-07-08 13:25:40Z adriana 
;
_cod_original_cell_volume 973.8(5)
_cod_original_sg_symbol_H-M P-1
_cod_database_code 2104568

loop_
_symmetry_equiv_pos_as_xyz
'x, y, z'
'-x, -y, -z'

loop_
_atom_site_label
_atom_site_type_symbol
_atom_site_fract_x
_atom_site_fract_y
_atom_site_fract_z
_atom_site_occupancy
Cl1 Cl 0.0163 0.8600 0.1282 1
Cl2 Cl 0.0672 0.2878 0.5576 1
O1 O 0.7606 0.5031 0.0976 1
O2 O 1.0654 0.1064 0.3512 1
C1 C 0.1958 0.7247 0.1680 1
C2 C 0.2794 0.5916 0.1216 1
H1 H 0.2402 0.5730 0.0695 1
C3 C 0.4222 0.4848 0.1522 1
H2 H 0.4795 0.3930 0.1214 1
C4 C 0.4794 0.5142 0.2280 1
C5 C 0.3945 0.6476 0.2748 1
H3 H 0.4334 0.6666 0.3268 1
C6 C 0.2502 0.7548 0.2442 1
H4 H 0.1916 0.8460 0.2754 1
N1 N 0.6322 0.4069 0.2580 1
C7 C 0.7692 0.4182 0.1868 1
C8 C 0.9295 0.3315 0.2268 1
C9 C 0.9353 0.2030 0.3268 1
C10 C 0.7843 0.2071 0.3916 1
N2 N 0.7559 0.1137 0.4910 1
H5 H 0.8278 0.0458 0.5282 1
C11 C 0.5958 0.1461 0.5210 1
C12 C 0.5138 0.0783 0.6138 1
H6 H 0.5674 0.0024 0.6677 1
C13 C 0.3516 0.1262 0.6238 1
H7 H 0.2933 0.0831 0.6852 1
C14 C 0.2726 0.2406 0.5414 1
C15 C 0.3496 0.3119 0.4511 1
H8 H 0.2938 0.3891 0.3988 1
C16 C 0.5161 0.2652 0.4394 1
C17 C 0.6398 0.3024 0.3580 1
C18 C 1.0634 0.2698 0.1308 1
H9 H 1.1620 0.2134 0.1560 1
H10 H 1.0722 0.3556 0.0743 1
H11 H 1.0404 0.2014 0.1021 1
C19 C 0.9510 0.4617 0.2646 1
H12 H 0.8634 0.5024 0.3226 1
H13 H 0.9530 0.5460 0.2034 1
H14 H 1.0502 0.4177 0.2909 1
C20 C 0.4855 0.0825 -0.0363 0.5
H15 H 0.3904 0.1736 -0.0202 0.5
H16 H 0.5509 0.1146 -0.1016 0.5
Cl3 Cl 0.4365 -0.0647 -0.0562 0.5
Cl4 Cl 0.5864 0.0110 0.0712 0.5

loop_
_geom_angle_atom_site_label_1
_geom_angle_atom_site_label_2
_geom_angle_atom_site_label_3
_geom_angle
_geom_angle_site_symmetry_1
_geom_angle_site_symmetry_2
_geom_angle_site_symmetry_3
_geom_angle_publ_flag
C4 N1 C7 117.48 . . . yes
C4 N1 C17 120.90 . . . yes
C7 N1 C17 121.52 . . . yes
C10 N2 C11 108.87 . . . yes
C11 N2 H5 126.00 . . . no
C10 N2 H5 126.00 . . . no
Cl1 C1 C6 119.21 . . . yes
Cl1 C1 C2 119.34 . . . yes
C2 C1 C6 121.46 . . . no
C1 C2 C3 119.54 . . . no
C2 C3 C4 119.71 . . . no
N1 C4 C3 120.63 . . . yes
N1 C4 C5 118.85 . . . yes
C3 C4 C5 120.50 . . . no
C4 C5 C6 119.70 . . . no
C1 C6 C5 119.09 . . . no
N1 C7 C8 118.51 . . . yes
O1 C7 N1 120.42 . . . yes
O1 C7 C8 120.90 . . . yes
C7 C8 C18 109.35 . . . no
C7 C8 C9 116.57 . . . no
C9 C8 C19 104.98 . . . no
C7 C8 C19 103.58 . . . no
C9 C8 C18 111.25 . . . no
C18 C8 C19 110.70 . . . no
O2 C9 C10 123.59 . . . yes
C8 C9 C10 115.71 . . . no
O2 C9 C8 120.63 . . . yes
C9 C10 C17 123.44 . . . no
N2 C10 C9 127.45 . . . yes
N2 C10 C17 108.96 . . . yes
C12 C11 C16 122.12 . . . no
N2 C11 C16 109.16 . . . yes
N2 C11 C12 128.72 . . . yes
C11 C12 C13 118.00 . . . no
C12 C13 C14 120.15 . . . no
C13 C14 C15 122.96 . . . no
Cl2 C14 C13 117.07 . . . yes
Cl2 C14 C15 119.96 . . . yes
C14 C15 C16 117.87 . . . no
C11 C16 C17 105.33 . . . no
C15 C16 C17 135.73 . . . no
C11 C16 C15 118.85 . . . no
C10 C17 C16 107.67 . . . no
N1 C17 C10 121.68 . . . yes
N1 C17 C16 130.58 . . . yes

loop_
_geom_bond_atom_site_label_1
_geom_bond_atom_site_label_2
_geom_bond_distance
_geom_bond_site_symmetry_1
_geom_bond_site_symmetry_2
_geom_bond_publ_flag
Cl1 C1 1.7378 . . yes
Cl2 C14 1.7444 . . yes
Cl3 C20 1.7392 . . yes
Cl4 C20 1.7122 . . yes
O1 C7 1.2101 . . yes
O2 C9 1.2362 . . yes
N1 C17 1.3927 . . yes
N1 C4 1.4445 . . yes
N1 C7 1.3807 . . yes
N2 C10 1.3734 . . yes
N2 C11 1.3576 . . yes
N2 H5 0.8600 . . no
C1 C2 1.3613 . . no
C1 C6 1.3587 . . no
C2 C3 1.3756 . . no
C3 C4 1.3681 . . no
C4 C5 1.3670 . . no
C5 C6 1.3869 . . no
C7 C8 1.5315 . . no
C8 C9 1.5084 . . no
C8 C18 1.5253 . . no
C8 C19 1.5438 . . no
C9 C10 1.4180 . . no
C10 C17 1.3812 . . no
C11 C16 1.4173 . . no
C11 C12 1.3865 . . no
C12 C13 1.3667 . . no
C13 C14 1.4057 . . no
C14 C15 1.3602 . . no
C15 C16 1.4036 . . no
C16 C17 1.4270 . . no
C2 H1 0.9300 . . no
C3 H2 0.9300 . . no
C5 H3 0.9300 . . no
C6 H4 0.9300 . . no
C12 H6 0.9300 . . no
C13 H7 0.9300 . . no
C15 H8 0.9300 . . no
C18 H10 0.9500 . . no
C18 H11 0.9400 . . no
C18 H9 0.9500 . . no
C19 H14 0.9600 . . no
C19 H12 0.9600 . . no
C19 H13 0.9600 . . no
C20 H15 0.9600 . . no
C20 H16 0.9500 . . no
